data_8106939
loop_
_publ_author_name
'Jiang, Xue-Yue'
'Chen, Lan-Lan'
'Hu, Sen-Sen'
'Liu, He-Yu'
'Xu, Hua-Jie'
'Song, Chong-Fu'

_publ_section_title
;
 Crystal structure of
 (E)-4-chloro-N&#x2032;-(4-(diethylamino)benzylidene)benzohydrazide,
 C18H20ClN3O
;
_journal_issue 2
_journal_name_full 'Zeitschrift f\"ur Kristallographie - New Crystal Structures'
_journal_page_first 557
_journal_page_last 559
_journal_paper_doi 10.1515/ncrs-2015-0187
_journal_volume 231
_journal_year 2016
_chemical_formula_sum 'C18 H20 Cl N3 O'
_chemical_formula_weight 329.82
_space_group_crystal_system monoclinic
_space_group_IT_number 14
_space_group_name_Hall '-P 2ybc'
_space_group_name_H-M_alt 'P 1 21/c 1'
_atom_sites_solution_hydrogens geom
_cell_angle_alpha 90
_cell_angle_beta 91.324(3)
_cell_angle_gamma 90
_cell_formula_units_Z 8
_cell_length_a 10.0099(3)
_cell_length_b 16.2337(6)
_cell_length_c 21.0714(7)
_cell_measurement_reflns_used 5486
_cell_measurement_temperature 293(2)
_cell_measurement_theta_max 29.1778
_cell_measurement_theta_min 2.8950
_cell_volume 3423.1(2)
_computing_structure_refinement 'SHELXL-2014/7 (Sheldrick, 2014)'
_diffrn_ambient_temperature 293(2)
_diffrn_detector_area_resol_mean 15.9149
_diffrn_measured_fraction_theta_full 0.998
_diffrn_measured_fraction_theta_max 0.998
_diffrn_measurement_device_type 'Bruker APEX-II CCD'
_diffrn_measurement_method '\w scans'
_diffrn_radiation_type MoK\a
_diffrn_radiation_wavelength 0.71073
_diffrn_reflns_av_R_equivalents 0.0331
_diffrn_reflns_av_unetI/netI 0.0661
_diffrn_reflns_Laue_measured_fraction_full 0.998
_diffrn_reflns_Laue_measured_fraction_max 0.998
_diffrn_reflns_limit_h_max 11
_diffrn_reflns_limit_h_min -11
_diffrn_reflns_limit_k_max 19
_diffrn_reflns_limit_k_min -19
_diffrn_reflns_limit_l_max 25
_diffrn_reflns_limit_l_min -24
_diffrn_reflns_number 19165
_diffrn_reflns_point_group_measured_fraction_full 0.998
_diffrn_reflns_point_group_measured_fraction_max 0.998
_diffrn_reflns_theta_full 25.026
_diffrn_reflns_theta_max 25.026
_diffrn_reflns_theta_min 3.046
_exptl_absorpt_coefficient_mu 0.231
_exptl_crystal_colour yellow
_exptl_crystal_density_diffrn 1.280
_exptl_crystal_description block
_exptl_crystal_F_000 1392
_exptl_crystal_size_max 0.400
_exptl_crystal_size_mid 0.400
_exptl_crystal_size_min 0.360
_refine_diff_density_max 0.184
_refine_diff_density_min -0.235
_refine_diff_density_rms 0.028
_refine_ls_extinction_coef 0.0012(4)
_refine_ls_extinction_expression Fc^*^=kFc[1+0.001xFc^2^\l^3^/sin(2\q)]^-1/4^
_refine_ls_extinction_method 'SHELXL-2014/7 (Sheldrick 2014)'
_refine_ls_goodness_of_fit_ref 0.713
_refine_ls_hydrogen_treatment constr
_refine_ls_matrix_type full
_refine_ls_number_parameters 422
_refine_ls_number_reflns 6033
_refine_ls_number_restraints 41
_refine_ls_restrained_S_all 0.790
_refine_ls_R_factor_all 0.0936
_refine_ls_R_factor_gt 0.0381
_refine_ls_shift/su_max 0.003
_refine_ls_shift/su_mean 0.000
_refine_ls_structure_factor_coef Fsqd
_refine_ls_weighting_details 'w=1/[\s^2^(Fo^2^)+(0.0700P)^2^+0.1000P] where P=(Fo^2^+2Fc^2^)/3'
_refine_ls_weighting_scheme calc
_refine_ls_wR_factor_gt 0.0927
_refine_ls_wR_factor_ref 0.1065
_reflns_Friedel_coverage 0.000
_reflns_Friedel_fraction_full .
_reflns_Friedel_fraction_max .
_reflns_number_gt 2937
_reflns_number_total 6033
_reflns_threshold_expression 'I > 2\s(I)'
_cod_data_source_file suppl_ncrs-2015-0187_suppl.cif
_cod_data_source_block jxy-2
_cod_original_sg_symbol_H-M 'P 21/c'
_cod_database_code 8106939
_shelx_space_group_comment
;
The symmetry employed for this shelxl refinement is uniquely defined
by the following loop, which should always be used as a source of
symmetry information in preference to the above space-group names.
They are only intended as comments.
;
_shelx_estimated_absorpt_t_min 0.913
_shelx_estimated_absorpt_t_max 0.921

loop_
_space_group_symop_operation_xyz
'x, y, z'
'-x, y+1/2, -z+1/2'
'-x, -y, -z'
'x, -y-1/2, z-1/2'

loop_
_atom_site_label
_atom_site_type_symbol
_atom_site_fract_x
_atom_site_fract_y
_atom_site_fract_z
_atom_site_U_iso_or_equiv
_atom_site_adp_type
_atom_site_occupancy
_atom_site_site_symmetry_order
_atom_site_calc_flag
_atom_site_refinement_flags_posn
_atom_site_refinement_flags_adp
_atom_site_refinement_flags_occupancy
_atom_site_disorder_assembly
_atom_site_disorder_group
Cl2 Cl 0.37897(7) 0.05824(4) 0.66415(4) 0.0931(3) Uani 1 1 d . . . . .
Cl1 Cl 1.01685(8) 0.26786(5) 0.74373(3) 0.0952(3) Uani 1 1 d . . . . .
O1 O 0.68233(14) 0.34964(10) 0.47325(7) 0.0654(4) Uani 1 1 d . . . . .
O2 O 0.17195(14) 0.36502(11) 0.47507(8) 0.0771(5) Uani 1 1 d . . . . .
N1 N 0.89213(16) 0.38321(10) 0.44432(8) 0.0526(5) Uani 1 1 d . . . . .
H1 H 0.9751 0.3861 0.4556 0.063 Uiso 1 1 calc R U . . .
N5 N 0.37372(17) 0.45081(11) 0.42424(8) 0.0543(5) Uani 1 1 d . . . . .
N4 N 0.39261(16) 0.38950(11) 0.46942(8) 0.0537(5) Uani 1 1 d . . . . .
H3 H 0.4718 0.3781 0.4835 0.064 Uiso 1 1 calc R U . . .
N2 N 0.85271(16) 0.40486(10) 0.38326(8) 0.0515(5) Uani 1 1 d . . . . .
C6 C 0.85904(19) 0.33671(12) 0.54989(10) 0.0465(5) Uani 1 1 d . . . . .
C9 C 0.9219(2) 0.44427(12) 0.27992(10) 0.0506(5) Uani 1 1 d . . . . .
C4 C 0.9982(2) 0.36629(14) 0.64171(11) 0.0576(6) Uani 1 1 d . . . . .
H4 H 1.0584 0.4005 0.6633 0.069 Uiso 1 1 calc R U . . .
C7 C 0.8019(2) 0.35769(13) 0.48620(10) 0.0487(5) Uani 1 1 d . . . . .
C23 C 0.31615(19) 0.27813(13) 0.53581(10) 0.0482(5) Uani 1 1 d . . . . .
C8 C 0.9476(2) 0.41841(13) 0.34500(11) 0.0530(6) Uani 1 1 d . . . . .
H8 H 1.0355 0.4115 0.3593 0.064 Uiso 1 1 calc R U . . .
C28 C 0.4811(2) 0.54659(13) 0.35609(10) 0.0493(5) Uani 1 1 d . . . . .
C3 C 0.9561(2) 0.29398(14) 0.66877(11) 0.0580(6) Uani 1 1 d . . . . .
C13 C 0.7714(2) 0.47807(14) 0.19295(11) 0.0616(6) Uani 1 1 d . . . . .
H13 H 0.6848 0.4779 0.1761 0.074 Uiso 1 1 calc R U . . .
C2 C 0.8678(2) 0.24226(14) 0.63786(12) 0.0635(6) Uani 1 1 d . . . . .
H2 H 0.8415 0.1931 0.6565 0.076 Uiso 1 1 calc R U . . .
N3 N 0.85119(18) 0.54434(14) 0.09798(10) 0.0821(7) Uani 1 1 d D . . . .
C24 C 0.2095(2) 0.23301(15) 0.55795(11) 0.0560(6) Uani 1 1 d . . . . .
H24 H 0.1232 0.2480 0.5454 0.067 Uiso 1 1 calc R U . . .
C26 C 0.4810(2) 0.48475(13) 0.40546(10) 0.0529(6) Uani 1 1 d . . . . .
H27 H 0.5620 0.4691 0.4243 0.063 Uiso 1 1 calc R U . . .
C14 C 0.7947(2) 0.44709(13) 0.25265(11) 0.0558(6) Uani 1 1 d . . . . .
H14 H 0.7230 0.4274 0.2755 0.067 Uiso 1 1 calc R U . . .
C19 C 0.2273(2) 0.16708(14) 0.59768(11) 0.0598(6) Uani 1 1 d . . . . .
H25 H 0.1539 0.1379 0.6121 0.072 Uiso 1 1 calc R U . . .
C27 C 0.5999(2) 0.58297(14) 0.33803(11) 0.0591(6) Uani 1 1 d . . . . .
H33 H 0.6789 0.5679 0.3590 0.071 Uiso 1 1 calc R U . . .
C1 C 0.8188(2) 0.26461(14) 0.57870(11) 0.0580(6) Uani 1 1 d . . . . .
H1A H 0.7575 0.2306 0.5577 0.070 Uiso 1 1 calc R U . . .
C20 C 0.3541(2) 0.14446(14) 0.61604(11) 0.0602(6) Uani 1 1 d . . . . .
C11 C 1.0037(2) 0.50441(14) 0.18370(11) 0.0633(6) Uani 1 1 d . . . . .
H11 H 1.0761 0.5230 0.1608 0.076 Uiso 1 1 calc R U . . .
C31 C 0.4901(2) 0.66450(15) 0.25711(13) 0.0694(7) Uani 1 1 d . . . . .
N6 N 0.4928(2) 0.72214(17) 0.20952(12) 0.1110(8) Uani 1 1 d D U . . .
C25 C 0.2869(2) 0.34801(14) 0.49119(10) 0.0526(6) Uani 1 1 d . . . . .
C10 C 1.0252(2) 0.47215(14) 0.24303(11) 0.0595(6) Uani 1 1 d . . . . .
H10 H 1.1123 0.4688 0.2592 0.071 Uiso 1 1 calc R U . . .
C5 C 0.9496(2) 0.38727(13) 0.58202(10) 0.0518(6) Uani 1 1 d . . . . .
H5 H 0.9778 0.4358 0.5631 0.062 Uiso 1 1 calc R U . . .
C12 C 0.8747(2) 0.51002(14) 0.15660(11) 0.0608(6) Uani 1 1 d . . . . .
C22 C 0.4430(2) 0.25565(16) 0.55703(12) 0.0701(7) Uani 1 1 d . . . . .
H22 H 0.5166 0.2856 0.5439 0.084 Uiso 1 1 calc R U . . .
C32 C 0.6050(2) 0.64022(15) 0.29047(12) 0.0678(7) Uani 1 1 d . . . . .
H32 H 0.6867 0.6633 0.2803 0.081 Uiso 1 1 calc R U . . .
C29 C 0.3662(2) 0.57144(15) 0.32313(12) 0.0650(7) Uani 1 1 d . . . . .
H29 H 0.2845 0.5490 0.3341 0.078 Uiso 1 1 calc R U . . .
C21 C 0.4617(2) 0.18968(17) 0.59714(13) 0.0787(8) Uani 1 1 d . . . . .
H21 H 0.5474 0.1757 0.6114 0.094 Uiso 1 1 calc R U . . .
C30 C 0.3698(2) 0.62777(17) 0.27512(12) 0.0749(7) Uani 1 1 d . . . . .
H30 H 0.2907 0.6422 0.2539 0.090 Uiso 1 1 calc R U . . .
C35 C 0.3738(3) 0.74239(18) 0.17018(13) 0.0981(7) Uani 1 1 d D U . . .
H35A H 0.3858 0.7961 0.1509 0.118 Uiso 1 1 calc R U . . .
H35B H 0.2965 0.7453 0.1970 0.118 Uiso 1 1 calc R U . . .
C15 C 0.9585(3) 0.58301(19) 0.06165(13) 0.0921(9) Uani 1 1 d D . . . .
H15A H 1.0399 0.5512 0.0674 0.111 Uiso 1 1 calc R U . . .
H15B H 0.9340 0.5823 0.0169 0.111 Uiso 1 1 calc R U . . .
C17 C 0.7167(3) 0.5477(2) 0.06803(14) 0.0968(9) Uani 1 1 d D . . . .
H17A H 0.6503 0.5520 0.1007 0.116 Uiso 1 1 calc R U . . .
H17B H 0.7096 0.5963 0.0414 0.116 Uiso 1 1 calc R U . . .
C36 C 0.3488(3) 0.6805(2) 0.11957(17) 0.1322(11) Uani 1 1 d D U . . .
H36A H 0.2706 0.6958 0.0951 0.198 Uiso 1 1 calc R U . . .
H36B H 0.4244 0.6782 0.0924 0.198 Uiso 1 1 calc R U . . .
H36C H 0.3351 0.6274 0.1385 0.198 Uiso 1 1 calc R U . . .
C18 C 0.6901(4) 0.4737(2) 0.02934(19) 0.1428(14) Uani 1 1 d . . . . .
H18A H 0.6022 0.4773 0.0104 0.214 Uiso 1 1 calc R U . . .
H18B H 0.7549 0.4699 -0.0034 0.214 Uiso 1 1 calc R U . . .
H18C H 0.6958 0.4256 0.0558 0.214 Uiso 1 1 calc R U . . .
C16 C 0.9834(3) 0.6678(2) 0.08161(15) 0.1195(12) Uani 1 1 d . . . . .
H16A H 1.0537 0.6908 0.0569 0.179 Uiso 1 1 calc R U . . .
H16B H 0.9035 0.6997 0.0753 0.179 Uiso 1 1 calc R U . . .
H16C H 1.0094 0.6686 0.1257 0.179 Uiso 1 1 calc R U . . .
C33 C 0.6183(4) 0.7383(4) 0.1761(3) 0.0930(10) Uani 0.5 1 d D U P A 1
H33A H 0.5996 0.7437 0.1309 0.112 Uiso 0.5 1 calc R U P A 1
H33B H 0.6792 0.6924 0.1824 0.112 Uiso 0.5 1 calc R U P A 1
C34 C 0.6814(6) 0.8149(3) 0.2006(3) 0.0994(12) Uani 0.5 1 d D U P A 1
H34A H 0.7628 0.8249 0.1786 0.149 Uiso 0.5 1 calc R U P A 1
H34B H 0.6214 0.8604 0.1938 0.149 Uiso 0.5 1 calc R U P A 1
H34C H 0.7009 0.8091 0.2452 0.149 Uiso 0.5 1 calc R U P A 1
C33A C 0.6025(6) 0.7853(4) 0.2085(3) 0.0930(10) Uani 0.5 1 d . . P A 2
H33C H 0.6487 0.7901 0.2494 0.112 Uiso 0.5 1 calc R U P A 2
H33D H 0.5699 0.8390 0.1951 0.112 Uiso 0.5 1 calc R U P A 2
C34A C 0.6884(6) 0.7460(4) 0.1595(3) 0.0994(12) Uani 0.5 1 d . . P A 2
H34D H 0.7657 0.7797 0.1529 0.149 Uiso 0.5 1 calc R U P A 2
H34E H 0.7161 0.6924 0.1739 0.149 Uiso 0.5 1 calc R U P A 2
H34F H 0.6382 0.7408 0.1203 0.149 Uiso 0.5 1 calc R U P A 2

loop_
_atom_site_aniso_label
_atom_site_aniso_U_11
_atom_site_aniso_U_22
_atom_site_aniso_U_33
_atom_site_aniso_U_23
_atom_site_aniso_U_13
_atom_site_aniso_U_12
Cl2 0.0813(5) 0.0801(5) 0.1187(6) 0.0373(5) 0.0197(4) 0.0101(4)
Cl1 0.1152(6) 0.1046(5) 0.0649(4) 0.0243(4) -0.0154(4) -0.0090(4)
O1 0.0383(9) 0.0895(12) 0.0683(10) 0.0085(9) 0.0008(7) -0.0046(8)
O2 0.0394(9) 0.1084(13) 0.0834(12) 0.0304(11) 0.0013(8) 0.0014(8)
N1 0.0394(10) 0.0647(12) 0.0536(11) 0.0083(10) -0.0009(8) -0.0017(8)
N5 0.0497(11) 0.0610(12) 0.0524(12) 0.0090(11) 0.0048(9) -0.0013(9)
N4 0.0421(10) 0.0643(12) 0.0547(11) 0.0089(11) -0.0007(8) -0.0046(9)
N2 0.0481(11) 0.0596(12) 0.0467(11) 0.0051(10) -0.0006(9) 0.0033(9)
C6 0.0401(11) 0.0470(13) 0.0528(13) 0.0041(12) 0.0061(10) -0.0002(10)
C9 0.0534(14) 0.0466(13) 0.0522(14) 0.0021(12) 0.0070(11) 0.0046(10)
C4 0.0613(14) 0.0546(15) 0.0568(15) -0.0043(14) -0.0024(11) -0.0063(11)
C7 0.0434(13) 0.0475(13) 0.0554(14) 0.0013(12) 0.0034(11) -0.0008(10)
C23 0.0399(12) 0.0559(13) 0.0491(13) -0.0012(12) 0.0068(10) -0.0009(10)
C8 0.0491(13) 0.0515(13) 0.0585(15) -0.0047(13) 0.0035(11) 0.0061(10)
C28 0.0491(13) 0.0470(13) 0.0520(13) 0.0005(12) 0.0054(10) 0.0006(10)
C3 0.0621(14) 0.0595(15) 0.0524(14) 0.0087(13) 0.0025(11) 0.0005(12)
C13 0.0545(14) 0.0720(16) 0.0582(16) 0.0031(14) -0.0019(12) -0.0004(12)
C2 0.0621(15) 0.0581(14) 0.0704(17) 0.0196(15) 0.0059(13) -0.0108(12)
N3 0.0731(15) 0.1076(18) 0.0654(14) 0.0275(14) -0.0031(12) -0.0152(12)
C24 0.0412(12) 0.0652(15) 0.0617(15) 0.0007(14) 0.0044(10) -0.0049(11)
C26 0.0502(14) 0.0528(14) 0.0556(14) 0.0001(13) 0.0001(11) 0.0004(11)
C14 0.0537(14) 0.0574(14) 0.0567(15) 0.0010(13) 0.0069(11) -0.0031(11)
C19 0.0491(14) 0.0603(15) 0.0706(16) 0.0028(14) 0.0136(11) -0.0088(11)
C27 0.0529(14) 0.0619(15) 0.0622(15) 0.0077(14) -0.0030(11) -0.0012(11)
C1 0.0505(13) 0.0568(14) 0.0668(16) 0.0060(14) -0.0013(11) -0.0124(11)
C20 0.0573(15) 0.0580(14) 0.0660(16) 0.0090(13) 0.0144(12) 0.0039(12)
C11 0.0553(15) 0.0749(17) 0.0604(16) 0.0073(14) 0.0132(12) 0.0011(12)
C31 0.0708(17) 0.0623(16) 0.0750(18) 0.0204(15) 0.0030(14) 0.0020(13)
N6 0.0903(14) 0.1267(19) 0.1155(18) 0.0635(17) -0.0084(10) -0.0119(13)
C25 0.0427(13) 0.0670(15) 0.0481(13) 0.0012(13) 0.0029(10) -0.0036(11)
C10 0.0516(14) 0.0669(15) 0.0602(15) 0.0017(14) 0.0039(11) 0.0068(11)
C5 0.0562(13) 0.0463(13) 0.0532(14) 0.0035(12) 0.0073(11) -0.0049(11)
C12 0.0623(16) 0.0614(15) 0.0588(16) 0.0042(14) 0.0046(12) 0.0023(12)
C22 0.0420(14) 0.0810(18) 0.0877(18) 0.0234(17) 0.0115(12) -0.0026(12)
C32 0.0580(15) 0.0701(16) 0.0753(17) 0.0174(16) 0.0036(13) -0.0086(12)
C29 0.0460(14) 0.0763(16) 0.0732(17) 0.0118(16) 0.0076(12) 0.0028(12)
C21 0.0464(14) 0.0898(19) 0.100(2) 0.0338(18) 0.0083(13) 0.0072(13)
C30 0.0579(16) 0.0892(19) 0.0775(18) 0.0280(17) 0.0008(13) 0.0144(14)
C35 0.0956(9) 0.0982(11) 0.1003(11) 0.0322(8) -0.0007(8) 0.0078(9)
C15 0.100(2) 0.111(3) 0.0656(18) 0.026(2) -0.0032(16) 0.0029(19)
C17 0.096(2) 0.117(3) 0.077(2) 0.029(2) -0.0039(17) -0.0038(18)
C36 0.1365(18) 0.1284(17) 0.1310(17) 0.0092(13) -0.0133(14) -0.0057(15)
C18 0.122(3) 0.149(3) 0.156(4) -0.014(3) -0.019(3) -0.024(2)
C16 0.134(3) 0.122(3) 0.102(3) 0.016(2) -0.009(2) -0.021(2)
C33 0.0938(10) 0.0939(13) 0.0913(14) 0.0042(9) 0.0016(9) -0.0005(9)
C34 0.0960(18) 0.1024(17) 0.100(2) 0.0076(15) -0.0056(16) -0.0094(14)
C33A 0.0938(10) 0.0939(13) 0.0913(14) 0.0042(9) 0.0016(9) -0.0005(9)
C34A 0.0960(18) 0.1024(17) 0.100(2) 0.0076(15) -0.0056(16) -0.0094(14)

loop_
_atom_type_symbol
_atom_type_description
_atom_type_scat_dispersion_real
_atom_type_scat_dispersion_imag
_atom_type_scat_source
C C 0.0033 0.0016 'International Tables Vol C Tables 4.2.6.8 and 6.1.1.4'
H H 0.0000 0.0000 'International Tables Vol C Tables 4.2.6.8 and 6.1.1.4'
N N 0.0061 0.0033 'International Tables Vol C Tables 4.2.6.8 and 6.1.1.4'
O O 0.0106 0.0060 'International Tables Vol C Tables 4.2.6.8 and 6.1.1.4'
Cl Cl 0.1484 0.1585 'International Tables Vol C Tables 4.2.6.8 and 6.1.1.4'

loop_
_geom_angle_atom_site_label_1
_geom_angle_atom_site_label_2
_geom_angle_atom_site_label_3
_geom_angle
_geom_angle_site_symmetry_1
_geom_angle_site_symmetry_3
C7 N1 N2 120.55(16) . .
C7 N1 H1 119.7 . .
N2 N1 H1 119.7 . .
C26 N5 N4 114.82(17) . .
C25 N4 N5 119.86(17) . .
C25 N4 H3 120.1 . .
N5 N4 H3 120.1 . .
C8 N2 N1 115.48(17) . .
C1 C6 C5 118.69(19) . .
C1 C6 C7 118.72(19) . .
C5 C6 C7 122.57(19) . .
C10 C9 C14 116.6(2) . .
C10 C9 C8 120.4(2) . .
C14 C9 C8 122.9(2) . .
C3 C4 C5 118.9(2) . .
C3 C4 H4 120.6 . .
C5 C4 H4 120.6 . .
O1 C7 N1 123.61(19) . .
O1 C7 C6 121.92(19) . .
N1 C7 C6 114.44(18) . .
C24 C23 C22 117.4(2) . .
C24 C23 C25 118.10(18) . .
C22 C23 C25 124.51(19) . .
N2 C8 C9 121.82(19) . .
N2 C8 H8 119.1 . .
C9 C8 H8 119.1 . .
C27 C28 C29 116.3(2) . .
C27 C28 C26 120.47(19) . .
C29 C28 C26 123.2(2) . .
C2 C3 C4 121.7(2) . .
C2 C3 Cl1 119.45(18) . .
C4 C3 Cl1 118.84(18) . .
C14 C13 C12 121.8(2) . .
C14 C13 H13 119.1 . .
C12 C13 H13 119.1 . .
C3 C2 C1 118.7(2) . .
C3 C2 H2 120.7 . .
C1 C2 H2 120.7 . .
C12 N3 C15 121.93(19) . .
C12 N3 C17 122.5(2) . .
C15 N3 C17 115.5(2) . .
C19 C24 C23 122.0(2) . .
C19 C24 H24 119.0 . .
C23 C24 H24 119.0 . .
N5 C26 C28 122.47(19) . .
N5 C26 H27 118.8 . .
C28 C26 H27 118.8 . .
C13 C14 C9 121.9(2) . .
C13 C14 H14 119.1 . .
C9 C14 H14 119.1 . .
C20 C19 C24 119.3(2) . .
C20 C19 H25 120.4 . .
C24 C19 H25 120.4 . .
C32 C27 C28 122.4(2) . .
C32 C27 H33 118.8 . .
C28 C27 H33 118.8 . .
C2 C1 C6 121.3(2) . .
C2 C1 H1A 119.4 . .
C6 C1 H1A 119.4 . .
C19 C20 C21 120.3(2) . .
C19 C20 Cl2 119.92(18) . .
C21 C20 Cl2 119.78(18) . .
C10 C11 C12 121.4(2) . .
C10 C11 H11 119.3 . .
C12 C11 H11 119.3 . .
N6 C31 C32 122.2(2) . .
N6 C31 C30 121.2(2) . .
C32 C31 C30 116.6(2) . .
C31 N6 C35 122.3(2) . .
C31 N6 C33 120.0(3) . .
C35 N6 C33 112.2(3) . .
C31 N6 C33A 120.1(3) . .
C35 N6 C33A 114.9(3) . .
O2 C25 N4 122.3(2) . .
O2 C25 C23 120.93(19) . .
N4 C25 C23 116.72(18) . .
C11 C10 C9 122.3(2) . .
C11 C10 H10 118.9 . .
C9 C10 H10 118.9 . .
C4 C5 C6 120.7(2) . .
C4 C5 H5 119.6 . .
C6 C5 H5 119.6 . .
N3 C12 C13 122.0(2) . .
N3 C12 C11 122.1(2) . .
C13 C12 C11 115.9(2) . .
C21 C22 C23 121.0(2) . .
C21 C22 H22 119.5 . .
C23 C22 H22 119.5 . .
C27 C32 C31 121.2(2) . .
C27 C32 H32 119.4 . .
C31 C32 H32 119.4 . .
C30 C29 C28 122.0(2) . .
C30 C29 H29 119.0 . .
C28 C29 H29 119.0 . .
C20 C21 C22 119.9(2) . .
C20 C21 H21 120.0 . .
C22 C21 H21 120.0 . .
C29 C30 C31 121.5(2) . .
C29 C30 H30 119.3 . .
C31 C30 H30 119.3 . .
N6 C35 C36 112.0(2) . .
N6 C35 H35A 109.2 . .
C36 C35 H35A 109.2 . .
N6 C35 H35B 109.2 . .
C36 C35 H35B 109.2 . .
H35A C35 H35B 107.9 . .
C16 C15 N3 111.9(3) . .
C16 C15 H15A 109.2 . .
N3 C15 H15A 109.2 . .
C16 C15 H15B 109.2 . .
N3 C15 H15B 109.2 . .
H15A C15 H15B 107.9 . .
C18 C17 N3 111.0(3) . .
C18 C17 H17A 109.4 . .
N3 C17 H17A 109.4 . .
C18 C17 H17B 109.4 . .
N3 C17 H17B 109.4 . .
H17A C17 H17B 108.0 . .
C35 C36 H36A 109.5 . .
C35 C36 H36B 109.5 . .
H36A C36 H36B 109.5 . .
C35 C36 H36C 109.5 . .
H36A C36 H36C 109.5 . .
H36B C36 H36C 109.5 . .
C17 C18 H18A 109.5 . .
C17 C18 H18B 109.5 . .
H18A C18 H18B 109.5 . .
C17 C18 H18C 109.5 . .
H18A C18 H18C 109.5 . .
H18B C18 H18C 109.5 . .
C15 C16 H16A 109.5 . .
C15 C16 H16B 109.5 . .
H16A C16 H16B 109.5 . .
C15 C16 H16C 109.5 . .
H16A C16 H16C 109.5 . .
H16B C16 H16C 109.5 . .
N6 C33 C34 110.1(5) . .
N6 C33 H33A 109.6 . .
C34 C33 H33A 109.6 . .
N6 C33 H33B 109.6 . .
C34 C33 H33B 109.6 . .
H33A C33 H33B 108.2 . .
C33 C34 H34A 109.5 . .
C33 C34 H34B 109.5 . .
H34A C34 H34B 109.5 . .
C33 C34 H34C 109.5 . .
H34A C34 H34C 109.5 . .
H34B C34 H34C 109.5 . .
N6 C33A C34A 98.6(5) . .
N6 C33A H33C 112.1 . .
C34A C33A H33C 112.1 . .
N6 C33A H33D 112.1 . .
C34A C33A H33D 112.1 . .
H33C C33A H33D 109.7 . .
C33A C34A H34D 109.5 . .
C33A C34A H34E 109.5 . .
H34D C34A H34E 109.5 . .
C33A C34A H34F 109.5 . .
H34D C34A H34F 109.5 . .
H34E C34A H34F 109.5 . .

loop_
_geom_bond_atom_site_label_1
_geom_bond_atom_site_label_2
_geom_bond_distance
_geom_bond_site_symmetry_2
Cl2 C20 1.743(2) .
Cl1 C3 1.732(2) .
O1 C7 1.229(2) .
O2 C25 1.224(2) .
N1 C7 1.343(2) .
N1 N2 1.382(2) .
N1 H1 0.8600 .
N5 C26 1.278(2) .
N5 N4 1.387(2) .
N4 C25 1.344(2) .
N4 H3 0.8600 .
N2 C8 1.279(3) .
C6 C1 1.383(3) .
C6 C5 1.387(3) .
C6 C7 1.486(3) .
C9 C10 1.384(3) .
C9 C14 1.386(3) .
C9 C8 1.451(3) .
C4 C3 1.375(3) .
C4 C5 1.381(3) .
C4 H4 0.9300 .
C23 C24 1.385(3) .
C23 C22 1.385(3) .
C23 C25 1.498(3) .
C8 H8 0.9300 .
C28 C27 1.389(3) .
C28 C29 1.389(3) .
C28 C26 1.446(3) .
C3 C2 1.373(3) .
C13 C14 1.370(3) .
C13 C12 1.401(3) .
C13 H13 0.9300 .
C2 C1 1.378(3) .
C2 H2 0.9300 .
N3 C12 1.370(3) .
N3 C15 1.474(2) .
N3 C17 1.474(2) .
C24 C19 1.368(3) .
C24 H24 0.9300 .
C26 H27 0.9300 .
C14 H14 0.9300 .
C19 C20 1.369(3) .
C19 H25 0.9300 .
C27 C32 1.369(3) .
C27 H33 0.9300 .
C1 H1A 0.9300 .
C20 C21 1.370(3) .
C11 C10 1.368(3) .
C11 C12 1.402(3) .
C11 H11 0.9300 .
C31 N6 1.372(3) .
C31 C32 1.391(3) .
C31 C30 1.404(3) .
N6 C35 1.473(2) .
N6 C33 1.478(2) .
N6 C33A 1.503(7) .
C10 H10 0.9300 .
C5 H5 0.9300 .
C22 C21 1.375(3) .
C22 H22 0.9300 .
C32 H32 0.9300 .
C29 C30 1.365(3) .
C29 H29 0.9300 .
C21 H21 0.9300 .
C30 H30 0.9300 .
C35 C36 1.482(4) .
C35 H35A 0.9700 .
C35 H35B 0.9700 .
C15 C16 1.458(4) .
C15 H15A 0.9700 .
C15 H15B 0.9700 .
C17 C18 1.473(4) .
C17 H17A 0.9700 .
C17 H17B 0.9700 .
C36 H36A 0.9600 .
C36 H36B 0.9600 .
C36 H36C 0.9600 .
C18 H18A 0.9600 .
C18 H18B 0.9600 .
C18 H18C 0.9600 .
C16 H16A 0.9600 .
C16 H16B 0.9600 .
C16 H16C 0.9600 .
C33 C34 1.482(4) .
C33 H33A 0.9700 .
C33 H33B 0.9700 .
C34 H34A 0.9600 .
C34 H34B 0.9600 .
C34 H34C 0.9600 .
C33A C34A 1.502(8) .
C33A H33C 0.9700 .
C33A H33D 0.9700 .
C34A H34D 0.9600 .
C34A H34E 0.9600 .
C34A H34F 0.9600 .

loop_
_geom_torsion_atom_site_label_1
_geom_torsion_atom_site_label_2
_geom_torsion_atom_site_label_3
_geom_torsion_atom_site_label_4
_geom_torsion
_geom_torsion_site_symmetry_1
_geom_torsion_site_symmetry_2
_geom_torsion_site_symmetry_3
_geom_torsion_site_symmetry_4
C26 N5 N4 C25 -178.09(19) . . . .
C7 N1 N2 C8 -171.7(2) . . . .
N2 N1 C7 O1 2.2(3) . . . .
N2 N1 C7 C6 -179.91(17) . . . .
C1 C6 C7 O1 43.6(3) . . . .
C5 C6 C7 O1 -135.3(2) . . . .
C1 C6 C7 N1 -134.4(2) . . . .
C5 C6 C7 N1 46.7(3) . . . .
N1 N2 C8 C9 -177.97(17) . . . .
C10 C9 C8 N2 168.8(2) . . . .
C14 C9 C8 N2 -7.5(3) . . . .
C5 C4 C3 C2 0.3(3) . . . .
C5 C4 C3 Cl1 -179.84(16) . . . .
C4 C3 C2 C1 -1.2(4) . . . .
Cl1 C3 C2 C1 178.98(17) . . . .
C22 C23 C24 C19 -2.0(3) . . . .
C25 C23 C24 C19 178.5(2) . . . .
N4 N5 C26 C28 176.52(18) . . . .
C27 C28 C26 N5 178.8(2) . . . .
C29 C28 C26 N5 -3.0(3) . . . .
C12 C13 C14 C9 -1.2(3) . . . .
C10 C9 C14 C13 -1.8(3) . . . .
C8 C9 C14 C13 174.5(2) . . . .
C23 C24 C19 C20 -0.3(3) . . . .
C29 C28 C27 C32 0.0(3) . . . .
C26 C28 C27 C32 178.3(2) . . . .
C3 C2 C1 C6 1.3(3) . . . .
C5 C6 C1 C2 -0.6(3) . . . .
C7 C6 C1 C2 -179.61(19) . . . .
C24 C19 C20 C21 3.0(4) . . . .
C24 C19 C20 Cl2 -177.52(18) . . . .
C32 C31 N6 C35 174.2(3) . . . .
C30 C31 N6 C35 -6.7(4) . . . .
C32 C31 N6 C33 22.4(5) . . . .
C30 C31 N6 C33 -158.5(3) . . . .
C32 C31 N6 C33A -25.1(5) . . . .
C30 C31 N6 C33A 154.0(3) . . . .
N5 N4 C25 O2 -3.9(3) . . . .
N5 N4 C25 C23 175.08(17) . . . .
C24 C23 C25 O2 0.4(3) . . . .
C22 C23 C25 O2 -179.1(2) . . . .
C24 C23 C25 N4 -178.58(19) . . . .
C22 C23 C25 N4 1.9(3) . . . .
C12 C11 C10 C9 -0.8(4) . . . .
C14 C9 C10 C11 2.8(3) . . . .
C8 C9 C10 C11 -173.6(2) . . . .
C3 C4 C5 C6 0.4(3) . . . .
C1 C6 C5 C4 -0.3(3) . . . .
C7 C6 C5 C4 178.68(19) . . . .
C15 N3 C12 C13 175.8(2) . . . .
C17 N3 C12 C13 -2.1(4) . . . .
C15 N3 C12 C11 -4.5(4) . . . .
C17 N3 C12 C11 177.6(2) . . . .
C14 C13 C12 N3 -177.1(2) . . . .
C14 C13 C12 C11 3.2(3) . . . .
C10 C11 C12 N3 178.1(2) . . . .
C10 C11 C12 C13 -2.2(3) . . . .
C24 C23 C22 C21 1.7(3) . . . .
C25 C23 C22 C21 -178.8(2) . . . .
C28 C27 C32 C31 -0.6(4) . . . .
N6 C31 C32 C27 179.6(2) . . . .
C30 C31 C32 C27 0.5(4) . . . .
C27 C28 C29 C30 0.7(3) . . . .
C26 C28 C29 C30 -177.6(2) . . . .
C19 C20 C21 C22 -3.2(4) . . . .
Cl2 C20 C21 C22 177.3(2) . . . .
C23 C22 C21 C20 0.8(4) . . . .
C28 C29 C30 C31 -0.9(4) . . . .
N6 C31 C30 C29 -178.9(3) . . . .
C32 C31 C30 C29 0.3(4) . . . .
C31 N6 C35 C36 -79.5(4) . . . .
C33 N6 C35 C36 74.3(4) . . . .
C33A N6 C35 C36 118.9(4) . . . .
C12 N3 C15 C16 -82.8(3) . . . .
C17 N3 C15 C16 95.2(3) . . . .
C12 N3 C17 C18 -90.0(3) . . . .
C15 N3 C17 C18 92.1(3) . . . .
C31 N6 C33 C34 -101.5(5) . . . .
C35 N6 C33 C34 104.1(5) . . . .
C31 N6 C33A C34A 100.7(4) . . . .
C35 N6 C33A C34A -97.2(4) . . . .
